data_4339907
loop_
_publ_author_name
'Cheng, Fei'
'Hector, Andrew L.'
'Levason, William'
'Reid, Gillian'
'Webster, Michael'
'Zhang, Wenjian'

_publ_section_title
;
 Preparation, characterization, and structural systematics of diphosphane
 and diarsane complexes of gallium(III) halides.
;
_journal_issue 17
_journal_name_full 'Inorganic chemistry'
_journal_page_first 7215
_journal_page_last 7223
_journal_paper_doi 10.1021/ic700895r
_journal_volume 46
_journal_year 2007
_chemical_formula_moiety 'C20 H32 Ga I2 P4 1+, Ga I4 1-, 0.4(C H2 Cl2)'
_chemical_formula_sum 'C20.4 H32.8 Cl0.8 Ga2 I6 P4'
_chemical_formula_weight 1331.15
_chemical_name_systematic
; 
 Diiodobis(1,2-bis(dimethylphosphino)benzene)gallium(III)
 tetraiodogallate(III)  dichloromethane solvate
;
_space_group_IT_number 62
_symmetry_cell_setting orthorhombic
_symmetry_Int_Tables_number 62
_symmetry_space_group_name_Hall '-P 2ac 2n'
_symmetry_space_group_name_H-M 'P n m a'
_atom_sites_solution_hydrogens geom
_atom_sites_solution_primary direct
_atom_sites_solution_secondary difmap
_audit_creation_date 2006-09-23
_audit_creation_method 'SHELXL-97 + hand edit'
_cell_angle_alpha 90.00
_cell_angle_beta 90.00
_cell_angle_gamma 90.00
_cell_formula_units_Z 4
_cell_length_a 15.223(2)
_cell_length_b 23.406(4)
_cell_length_c 11.0027(10)
_cell_measurement_reflns_used 4983
_cell_measurement_temperature 120(2)
_cell_measurement_theta_max 27.48
_cell_measurement_theta_min 2.91
_cell_volume 3920.4(9)
_computing_structure_refinement 'SHELXL-97 (Sheldrick, 1997)'
_computing_structure_solution 'SHELXS-97 (Sheldrick, 1997)'
_diffrn_ambient_temperature 120(2)
_diffrn_measured_fraction_theta_full 0.993
_diffrn_measured_fraction_theta_max 0.993
_diffrn_measurement_device_type 'area detector, Nonius Kappa ccd'
_diffrn_measurement_method '\f and \w scans'
_diffrn_radiation_monochromator '10cm confocal mirrors'
_diffrn_radiation_source 'Nonius rotating anode'
_diffrn_radiation_type MoK\a
_diffrn_radiation_wavelength 0.71073
_diffrn_reflns_av_R_equivalents 0.0688
_diffrn_reflns_av_sigmaI/netI 0.0501
_diffrn_reflns_limit_h_max 19
_diffrn_reflns_limit_h_min -14
_diffrn_reflns_limit_k_max 30
_diffrn_reflns_limit_k_min -30
_diffrn_reflns_limit_l_max 14
_diffrn_reflns_limit_l_min -13
_diffrn_reflns_number 31363
_diffrn_reflns_theta_full 27.52
_diffrn_reflns_theta_max 27.52
_diffrn_reflns_theta_min 3.19
_diffrn_standards_decay_% 0
_diffrn_standards_number 0
_exptl_absorpt_coefficient_mu 6.328
_exptl_absorpt_correction_T_max 1.0000
_exptl_absorpt_correction_T_min 0.6239
_exptl_absorpt_correction_type multi-scan
_exptl_absorpt_process_details 'G.M. Sheldrick, (2003). SADABS. Version 2.10. Bruker AXS Inc.'
_exptl_crystal_colour colourless
_exptl_crystal_density_diffrn 2.255
_exptl_crystal_density_method 'not measured'
_exptl_crystal_description plate
_exptl_crystal_F_000 2435.2
_exptl_crystal_size_max 0.06
_exptl_crystal_size_mid 0.04
_exptl_crystal_size_min 0.02
_refine_diff_density_max 5.124
_refine_diff_density_min -1.127
_refine_diff_density_rms 0.250
_refine_ls_extinction_method none
_refine_ls_goodness_of_fit_ref 1.043
_refine_ls_hydrogen_treatment noref
_refine_ls_matrix_type full
_refine_ls_number_parameters 164
_refine_ls_number_reflns 4593
_refine_ls_number_restraints 2
_refine_ls_restrained_S_all 1.043
_refine_ls_R_factor_all 0.0710
_refine_ls_R_factor_gt 0.0496
_refine_ls_shift/su_max 0.001
_refine_ls_shift/su_mean 0.000
_refine_ls_structure_factor_coef Fsqd
_refine_ls_weighting_details 'w=1/[\s^2^(Fo^2^)+(0.0496P)^2^+51.9071P] where P=(Fo^2^+2Fc^2^)/3'
_refine_ls_weighting_scheme calc
_refine_ls_wR_factor_gt 0.1143
_refine_ls_wR_factor_ref 0.1239
_reflns_number_gt 3611
_reflns_number_total 4593
_reflns_threshold_expression I>2sigma(I)
_cod_data_source_file ic700895r-file001.cif
_cod_data_source_block 06fc014_[C20H32Ga2I6P4]
_cod_original_formula_sum 'C20.40 H32.80 Cl0.80 Ga2 I6 P4'
_cod_database_code 4339907

loop_
_symmetry_equiv_pos_as_xyz
'x, y, z'
'-x+1/2, -y, z+1/2'
'-x, y+1/2, -z'
'x+1/2, -y+1/2, -z+1/2'
'-x, -y, -z'
'x-1/2, y, -z-1/2'
'x, -y-1/2, z'
'-x-1/2, y-1/2, z-1/2'

loop_
_atom_site_label
_atom_site_type_symbol
_atom_site_fract_x
_atom_site_fract_y
_atom_site_fract_z
_atom_site_U_iso_or_equiv
_atom_site_adp_type
_atom_site_occupancy
_atom_site_symmetry_multiplicity
_atom_site_calc_flag
_atom_site_refinement_flags
Ga1 Ga 0.5000 0.5000 0.0000 0.0163(3) Uani 1 2 d S
Ga2 Ga 0.08400(8) 0.7500 -0.05902(11) 0.0188(3) Uani 1 2 d S
I1 I 0.44237(4) 0.46816(2) -0.22680(5) 0.02334(15) Uani 1 1 d .
I2 I 0.21679(5) 0.7500 -0.20042(7) 0.02585(19) Uani 1 2 d S
I3 I -0.05361(5) 0.7500 -0.19211(8) 0.0284(2) Uani 1 2 d S
I4 I 0.08421(4) 0.66199(2) 0.07604(5) 0.02526(15) Uani 1 1 d .
P1 P 0.41909(13) 0.41528(9) 0.07792(19) 0.0193(4) Uani 1 1 d .
P2 P 0.35243(14) 0.54531(9) 0.02505(19) 0.0201(4) Uani 1 1 d .
C1 C 0.4234(6) 0.4021(4) 0.2403(7) 0.0274(19) Uani 1 1 d .
H1A H 0.3777 0.3746 0.2627 0.041 Uiso 1 1 calc R
H1B H 0.4138 0.4380 0.2841 0.041 Uiso 1 1 calc R
H1C H 0.4812 0.3866 0.2618 0.041 Uiso 1 1 calc R
C2 C 0.4417(6) 0.3461(4) 0.0084(9) 0.031(2) Uani 1 1 d .
H2A H 0.5030 0.3355 0.0238 0.046 Uiso 1 1 calc R
H2B H 0.4317 0.3485 -0.0794 0.046 Uiso 1 1 calc R
H2C H 0.4027 0.3172 0.0435 0.046 Uiso 1 1 calc R
C3 C 0.3037(5) 0.4295(4) 0.0468(7) 0.0196(17) Uani 1 1 d .
C4 C 0.2425(5) 0.3850(4) 0.0482(7) 0.0244(18) Uani 1 1 d .
H4 H 0.2606 0.3472 0.0675 0.029 Uiso 1 1 calc R
C5 C 0.1551(6) 0.3961(5) 0.0212(8) 0.033(2) Uani 1 1 d .
H5 H 0.1141 0.3655 0.0198 0.040 Uiso 1 1 calc R
C6 C 0.1270(6) 0.4504(4) -0.0035(7) 0.0257(19) Uani 1 1 d .
H6 H 0.0669 0.4572 -0.0215 0.031 Uiso 1 1 calc R
C7 C 0.1858(5) 0.4956(4) -0.0022(7) 0.0241(18) Uani 1 1 d .
H7 H 0.1657 0.5332 -0.0181 0.029 Uiso 1 1 calc R
C8 C 0.2754(5) 0.4859(3) 0.0224(6) 0.0170(16) Uani 1 1 d .
C9 C 0.3286(5) 0.5823(4) 0.1659(8) 0.0257(19) Uani 1 1 d .
H9A H 0.3632 0.6175 0.1700 0.039 Uiso 1 1 calc R
H9B H 0.3437 0.5576 0.2348 0.039 Uiso 1 1 calc R
H9C H 0.2659 0.5917 0.1691 0.039 Uiso 1 1 calc R
C10 C 0.3175(6) 0.5947(4) -0.0924(8) 0.031(2) Uani 1 1 d .
H10A H 0.2576 0.6077 -0.0751 0.046 Uiso 1 1 calc R
H10B H 0.3187 0.5754 -0.1714 0.046 Uiso 1 1 calc R
H10C H 0.3572 0.6276 -0.0940 0.046 Uiso 1 1 calc R
Cl1 Cl 0.1376(5) 0.2500 0.6257(6) 0.0260(15) Uiso 0.40 2 d SPD
Cl2 Cl 0.2410(6) 0.2500 0.8509(8) 0.042(2) Uiso 0.40 2 d SPD
C11 C 0.1373(10) 0.2500 0.7847(11) 0.047(10) Uiso 0.40 2 d SPD
H11A H 0.1049 0.2841 0.8133 0.057 Uiso 0.20 1 calc PR
H11B H 0.1049 0.2159 0.8133 0.057 Uiso 0.20 1 calc PR

loop_
_atom_site_aniso_label
_atom_site_aniso_U_11
_atom_site_aniso_U_22
_atom_site_aniso_U_33
_atom_site_aniso_U_23
_atom_site_aniso_U_13
_atom_site_aniso_U_12
Ga1 0.0152(6) 0.0164(6) 0.0173(6) 0.0000(5) -0.0010(4) -0.0001(5)
Ga2 0.0138(6) 0.0174(6) 0.0254(6) 0.000 0.0001(5) 0.000
I1 0.0246(3) 0.0273(3) 0.0181(3) -0.0031(2) -0.0032(2) -0.0017(2)
I2 0.0193(4) 0.0234(4) 0.0349(4) 0.000 0.0082(3) 0.000
I3 0.0189(4) 0.0287(5) 0.0376(5) 0.000 -0.0072(3) 0.000
I4 0.0240(3) 0.0212(3) 0.0306(3) 0.0050(2) 0.0008(2) 0.0003(2)
P1 0.0173(10) 0.0188(11) 0.0216(10) 0.0019(8) -0.0014(8) -0.0004(8)
P2 0.0175(10) 0.0200(11) 0.0227(10) 0.0001(8) -0.0009(8) 0.0012(8)
C1 0.031(5) 0.028(5) 0.023(4) 0.010(4) 0.001(4) -0.003(4)
C2 0.035(5) 0.020(5) 0.037(5) -0.003(4) -0.003(4) 0.003(4)
C3 0.021(4) 0.020(4) 0.017(4) 0.000(3) 0.003(3) -0.006(3)
C4 0.022(4) 0.026(5) 0.026(4) 0.002(4) -0.003(3) -0.001(4)
C5 0.022(4) 0.050(6) 0.028(4) 0.002(4) -0.001(4) -0.012(4)
C6 0.019(4) 0.033(5) 0.025(4) -0.001(4) 0.000(3) 0.002(4)
C7 0.024(4) 0.030(5) 0.018(4) 0.001(3) -0.002(3) 0.002(4)
C8 0.019(4) 0.021(4) 0.010(3) 0.003(3) 0.002(3) -0.001(3)
C9 0.020(4) 0.027(5) 0.030(4) -0.007(4) 0.001(4) 0.002(4)
C10 0.021(4) 0.032(5) 0.040(5) 0.008(4) 0.001(4) 0.002(4)

loop_
_atom_type_symbol
_atom_type_description
_atom_type_scat_dispersion_real
_atom_type_scat_dispersion_imag
_atom_type_scat_source
C C 0.0033 0.0016 'International Tables Vol C Tables 4.2.6.8 and 6.1.1.4'
H H 0.0000 0.0000 'International Tables Vol C Tables 4.2.6.8 and 6.1.1.4'
P P 0.1023 0.0942 'International Tables Vol C Tables 4.2.6.8 and 6.1.1.4'
Cl Cl 0.1484 0.1585 'International Tables Vol C Tables 4.2.6.8 and 6.1.1.4'
Ga Ga 0.2307 1.6083 'International Tables Vol C Tables 4.2.6.8 and 6.1.1.4'
I I -0.4742 1.8119 'International Tables Vol C Tables 4.2.6.8 and 6.1.1.4'

loop_
_geom_angle_atom_site_label_1
_geom_angle_atom_site_label_2
_geom_angle_atom_site_label_3
_geom_angle
_geom_angle_site_symmetry_1
_geom_angle_site_symmetry_3
P1 Ga1 P1 180.0 5_665 .
P1 Ga1 P2 98.33(7) 5_665 .
P1 Ga1 P2 81.67(7) . .
P1 Ga1 P2 81.67(7) 5_665 5_665
P1 Ga1 P2 98.33(7) . 5_665
P2 Ga1 P2 180.0 . 5_665
P1 Ga1 I1 93.51(5) 5_665 .
P1 Ga1 I1 86.49(5) . .
P2 Ga1 I1 85.89(5) . .
P2 Ga1 I1 94.11(5) 5_665 .
P1 Ga1 I1 86.49(5) 5_665 5_665
P1 Ga1 I1 93.51(5) . 5_665
P2 Ga1 I1 94.11(5) . 5_665
P2 Ga1 I1 85.89(5) 5_665 5_665
I1 Ga1 I1 180.00(2) . 5_665
I4 Ga2 I4 108.39(5) 7_575 .
I4 Ga2 I2 110.84(3) 7_575 .
I4 Ga2 I2 110.84(3) . .
I4 Ga2 I3 109.65(3) 7_575 .
I4 Ga2 I3 109.65(3) . .
I2 Ga2 I3 107.46(5) . .
C1 P1 C3 104.6(4) . .
C1 P1 C2 104.8(4) . .
C3 P1 C2 105.4(4) . .
C1 P1 Ga1 117.2(3) . .
C3 P1 Ga1 105.5(3) . .
C2 P1 Ga1 118.0(3) . .
C9 P2 C10 104.3(4) . .
C9 P2 C8 104.4(4) . .
C10 P2 C8 106.7(4) . .
C9 P2 Ga1 118.5(3) . .
C10 P2 Ga1 117.1(3) . .
C8 P2 Ga1 104.7(3) . .
P1 C1 H1A 109.5 . .
P1 C1 H1B 109.5 . .
H1A C1 H1B 109.5 . .
P1 C1 H1C 109.5 . .
H1A C1 H1C 109.5 . .
H1B C1 H1C 109.5 . .
P1 C2 H2A 109.5 . .
P1 C2 H2B 109.5 . .
H2A C2 H2B 109.5 . .
P1 C2 H2C 109.5 . .
H2A C2 H2C 109.5 . .
H2B C2 H2C 109.5 . .
C4 C3 C8 119.7(7) . .
C4 C3 P1 120.3(6) . .
C8 C3 P1 120.1(6) . .
C5 C4 C3 119.7(8) . .
C5 C4 H4 120.1 . .
C3 C4 H4 120.1 . .
C6 C5 C4 121.1(9) . .
C6 C5 H5 119.4 . .
C4 C5 H5 119.4 . .
C5 C6 C7 120.3(8) . .
C5 C6 H6 119.9 . .
C7 C6 H6 119.9 . .
C6 C7 C8 120.3(8) . .
C6 C7 H7 119.8 . .
C8 C7 H7 119.8 . .
C7 C8 C3 118.8(7) . .
C7 C8 P2 120.2(6) . .
C3 C8 P2 120.9(6) . .
P2 C9 H9A 109.5 . .
P2 C9 H9B 109.5 . .
H9A C9 H9B 109.5 . .
P2 C9 H9C 109.5 . .
H9A C9 H9C 109.5 . .
H9B C9 H9C 109.5 . .
P2 C10 H10A 109.5 . .
P2 C10 H10B 109.5 . .
H10A C10 H10B 109.5 . .
P2 C10 H10C 109.5 . .
H10A C10 H10C 109.5 . .
H10B C10 H10C 109.5 . .
Cl2 C11 Cl1 114.6(10) . .
Cl2 C11 H11A 108.6 . .
Cl1 C11 H11A 108.6 . .
Cl2 C11 H11B 108.6 . .
Cl1 C11 H11B 108.6 . .
H11A C11 H11B 107.6 . .

loop_
_geom_bond_atom_site_label_1
_geom_bond_atom_site_label_2
_geom_bond_distance
_geom_bond_site_symmetry_2
Ga1 P1 2.487(2) 5_665
Ga1 P1 2.487(2) .
Ga1 P2 2.499(2) .
Ga1 P2 2.499(2) 5_665
Ga1 I1 2.7481(6) .
Ga1 I1 2.7481(6) 5_665
Ga2 I4 2.5401(10) 7_575
Ga2 I4 2.5401(10) .
Ga2 I2 2.5509(14) .
Ga2 I3 2.5559(14) .
P1 C1 1.814(8) .
P1 C3 1.821(8) .
P1 C2 1.822(9) .
P2 C9 1.812(8) .
P2 C10 1.813(9) .
P2 C8 1.820(8) .
C1 H1A 0.9800 .
C1 H1B 0.9800 .
C1 H1C 0.9800 .
C2 H2A 0.9800 .
C2 H2B 0.9800 .
C2 H2C 0.9800 .
C3 C4 1.399(11) .
C3 C8 1.413(11) .
C4 C5 1.388(12) .
C4 H4 0.9500 .
C5 C6 1.368(14) .
C5 H5 0.9500 .
C6 C7 1.385(12) .
C6 H6 0.9500 .
C7 C8 1.409(11) .
C7 H7 0.9500 .
C9 H9A 0.9800 .
C9 H9B 0.9800 .
C9 H9C 0.9800 .
C10 H10A 0.9800 .
C10 H10B 0.9800 .
C10 H10C 0.9800 .
Cl1 C11 1.750(10) .
Cl2 C11 1.739(10) .
C11 H11A 0.9900 .
C11 H11B 0.9900 .
